data_2218521
loop_
_publ_author_name
'Yehye, Wagee A.'
'Ariffin, Azhar'
'Ng, Seik Weng'

_publ_section_title
;
 (2,4-Dimethoxybenzylidene)-2-hydroxybenzohydrazide ethanol solvate
;
_journal_coeditor_code SG2239
_journal_issue 6
_journal_name_full 'Acta Crystallographica Section E'
_journal_page_first o961
_journal_paper_doi 10.1107/S1600536808011768
_journal_volume 64
_journal_year 2008
_chemical_formula_iupac 'C16 H16 N2 O4, C2 H6 O'
_chemical_formula_moiety 'C16 H16 N2 O4, C2 H6 O'
_chemical_formula_sum 'C18 H22 N2 O5'
_chemical_formula_weight 346.38
_chemical_name_systematic
;
(2,4-Dimethoxybenzylidene)-2-hydroxybenzohydrazide ethanol solvate
;
_space_group_IT_number 14
_symmetry_cell_setting monoclinic
_symmetry_space_group_name_Hall '-P 2yn'
_symmetry_space_group_name_H-M 'P 1 21/n 1'
_atom_sites_solution_hydrogens geom
_atom_sites_solution_primary direct
_atom_sites_solution_secondary difmap
_audit_creation_method SHELXL-97
_cell_angle_alpha 90.00
_cell_angle_beta 93.803(2)
_cell_angle_gamma 90.00
_cell_formula_units_Z 4
_cell_length_a 7.7909(2)
_cell_length_b 18.0539(6)
_cell_length_c 12.0001(4)
_cell_measurement_reflns_used 1895
_cell_measurement_temperature 100(2)
_cell_measurement_theta_max 25.5
_cell_measurement_theta_min 2.8
_cell_volume 1684.17(9)
_computing_cell_refinement 'SAINT (Bruker, 2007)'
_computing_data_collection 'APEX2 (Bruker, 2007)'
_computing_data_reduction 'SAINT (Bruker, 2007)'
_computing_molecular_graphics 'X-SEED (Barbour, 2001)'
_computing_publication_material 'publCIF (Westrip, 2008)'
_computing_structure_refinement 'SHELXL97 (Sheldrick, 2008)'
_computing_structure_solution 'SHELXS97 (Sheldrick, 2008)'
_diffrn_ambient_temperature 100(2)
_diffrn_measured_fraction_theta_full 0.998
_diffrn_measured_fraction_theta_max 0.998
_diffrn_measurement_device_type 'Bruker SMART APEX'
_diffrn_measurement_method \w
_diffrn_radiation_monochromator graphite
_diffrn_radiation_source 'fine-focus sealed tube'
_diffrn_radiation_type MoK\a
_diffrn_radiation_wavelength 0.71073
_diffrn_reflns_av_R_equivalents 0.0590
_diffrn_reflns_av_sigmaI/netI 0.0629
_diffrn_reflns_limit_h_max 10
_diffrn_reflns_limit_h_min -10
_diffrn_reflns_limit_k_max 23
_diffrn_reflns_limit_k_min -20
_diffrn_reflns_limit_l_max 15
_diffrn_reflns_limit_l_min -15
_diffrn_reflns_number 13796
_diffrn_reflns_theta_full 27.50
_diffrn_reflns_theta_max 27.50
_diffrn_reflns_theta_min 2.04
_diffrn_standards_decay_% 0
_diffrn_standards_interval_count 0
_diffrn_standards_interval_time 0
_diffrn_standards_number 0
_exptl_absorpt_coefficient_mu 0.100
_exptl_absorpt_correction_type none
_exptl_crystal_colour Colorless
_exptl_crystal_density_diffrn 1.366
_exptl_crystal_density_method 'not measured'
_exptl_crystal_description Prism
_exptl_crystal_F_000 736
_exptl_crystal_size_max 0.20
_exptl_crystal_size_mid 0.15
_exptl_crystal_size_min 0.15
_refine_diff_density_max 0.211
_refine_diff_density_min -0.245
_refine_ls_extinction_method none
_refine_ls_goodness_of_fit_ref 1.032
_refine_ls_hydrogen_treatment mixed
_refine_ls_matrix_type full
_refine_ls_number_parameters 241
_refine_ls_number_reflns 3853
_refine_ls_number_restraints 3
_refine_ls_restrained_S_all 1.032
_refine_ls_R_factor_all 0.0789
_refine_ls_R_factor_gt 0.0461
_refine_ls_shift/su_max 0.001
_refine_ls_shift/su_mean 0.000
_refine_ls_structure_factor_coef Fsqd
_refine_ls_weighting_details 'calc w=1/[\s^2^(Fo^2^)+(0.0476P)^2^+0.175P] where P=(Fo^2^+2Fc^2^)/3'
_refine_ls_weighting_scheme calc
_refine_ls_wR_factor_gt 0.1015
_refine_ls_wR_factor_ref 0.1179
_reflns_number_gt 2575
_reflns_number_total 3853
_reflns_threshold_expression I>2\s(I)
_cod_data_source_file sg2239.cif
_cod_data_source_block I
_cod_depositor_comments
;
The following automatic conversions were performed:
'_symmetry_cell_setting' value 'Monoclinic' changed to 'monoclinic'
according to '/home/saulius/struct/CIF-dictionaries/cif_core.dic'
dictionary named 'cif_core.dic' version 2.4.1 from
2010-06-29.

'_exptl_absorpt_correction_type' value 'None' changed to
'none' according to '/home/saulius/struct/CIF-dictionaries/cif_core.dic'
dictionary named 'cif_core.dic' version 2.4.1 from 2010-06-29.

Automatic conversion script
Id: cif_fix_enum 1527 2010-12-29 10:47:43Z saulius 

The following automatic conversions were performed:

'_symmetry_cell_setting' value 'Monoclinic' changed to 'monoclinic'
according to /home/saulius/struct/CIF-dictionaries/cif_core.dic
dictionary named 'cif_core.dic' version 2.4.1 from
2010-06-29.

'_exptl_absorpt_correction_type' value 'None' changed to
'none' according to
/home/saulius/struct/CIF-dictionaries/cif_core.dic dictionary named
'cif_core.dic' version 2.4.1 from 2010-06-29.

Automatic conversion script
Id: cif_fix_values 1715 2011-07-08 13:25:40Z adriana 
;
_cod_original_sg_symbol_H-M 'P 21/n'
_cod_database_code 2218521
_cod_database_fobs_code 2218521

loop_
_symmetry_equiv_pos_as_xyz
'x, y, z'
'-x+1/2, y+1/2, -z+1/2'
'-x, -y, -z'
'x-1/2, -y-1/2, z-1/2'

loop_
_atom_site_type_symbol
_atom_site_label
_atom_site_fract_x
_atom_site_fract_y
_atom_site_fract_z
_atom_site_U_iso_or_equiv
_atom_site_adp_type
_atom_site_calc_flag
_atom_site_refinement_flags
_atom_site_occupancy
O O1 0.64682(15) 0.22307(7) 0.69448(11) 0.0248(3) Uani d D 1
O O2 0.48542(15) 0.30514(7) 0.55256(10) 0.0253(3) Uani d . 1
O O3 0.09164(14) 0.62457(7) 0.44328(10) 0.0224(3) Uani d . 1
O O4 -0.15888(16) 0.55131(7) 0.07909(10) 0.0280(3) Uani d . 1
O O5 0.45339(16) 0.56902(7) 0.68732(11) 0.0256(3) Uani d D 1
N N1 0.40917(17) 0.42200(9) 0.59366(12) 0.0191(3) Uani d D 1
N N2 0.32044(17) 0.42928(8) 0.48948(11) 0.0195(3) Uani d . 1
C C1 0.6546(2) 0.28297(10) 0.76338(14) 0.0199(4) Uani d . 1
C C2 0.7381(2) 0.27412(10) 0.86870(14) 0.0219(4) Uani d . 1
H H2 0.7858 0.2275 0.8904 0.026 Uiso calc R 1
C C3 0.7514(2) 0.33316(11) 0.94120(14) 0.0231(4) Uani d . 1
H H3 0.8073 0.3266 1.0133 0.028 Uiso calc R 1
C C4 0.6847(2) 0.40220(10) 0.91101(14) 0.0230(4) Uani d . 1
H H4 0.6962 0.4428 0.9614 0.028 Uiso calc R 1
C C5 0.6014(2) 0.41094(10) 0.80671(14) 0.0211(4) Uani d . 1
H H5 0.5560 0.4581 0.7856 0.025 Uiso calc R 1
C C6 0.5825(2) 0.35172(10) 0.73132(14) 0.0180(4) Uani d . 1
C C7 0.4908(2) 0.35796(10) 0.61929(14) 0.0192(4) Uani d . 1
C C8 0.22902(19) 0.48872(10) 0.47864(14) 0.0188(4) Uani d . 1
H H8 0.2277 0.5226 0.5391 0.023 Uiso calc R 1
C C9 0.1282(2) 0.50446(10) 0.37526(14) 0.0185(4) Uani d . 1
C C10 0.0552(2) 0.57510(10) 0.35888(14) 0.0189(4) Uani d . 1
C C11 -0.0433(2) 0.59274(10) 0.26156(14) 0.0197(4) Uani d . 1
H H11 -0.0930 0.6405 0.2519 0.024 Uiso calc R 1
C C12 -0.0677(2) 0.53942(10) 0.17899(14) 0.0213(4) Uani d . 1
C C13 0.0016(2) 0.46857(10) 0.19353(15) 0.0227(4) Uani d . 1
H H13 -0.0173 0.4321 0.1369 0.027 Uiso calc R 1
C C14 0.0973(2) 0.45200(10) 0.29057(14) 0.0205(4) Uani d . 1
H H14 0.1438 0.4036 0.3004 0.025 Uiso calc R 1
C C15 0.0125(2) 0.69592(10) 0.43449(15) 0.0240(4) Uani d . 1
H H15A 0.0456 0.7250 0.5015 0.036 Uiso calc R 1
H H15B -0.1128 0.6902 0.4275 0.036 Uiso calc R 1
H H15C 0.0505 0.7215 0.3685 0.036 Uiso calc R 1
C C16 -0.2167(2) 0.62483(11) 0.05390(16) 0.0281(4) Uani d . 1
H H16A -0.2707 0.6264 -0.0222 0.042 Uiso calc R 1
H H16B -0.1184 0.6588 0.0597 0.042 Uiso calc R 1
H H16C -0.3006 0.6398 0.1069 0.042 Uiso calc R 1
C C17 0.4115(2) 0.62589(11) 0.76362(15) 0.0278(4) Uani d . 1
H H17A 0.5186 0.6506 0.7929 0.033 Uiso calc R 1
H H17B 0.3567 0.6033 0.8275 0.033 Uiso calc R 1
C C18 0.2921(2) 0.68255(11) 0.70951(16) 0.0310(5) Uani d . 1
H H18A 0.2608 0.7187 0.7655 0.046 Uiso calc R 1
H H18B 0.1881 0.6579 0.6775 0.046 Uiso calc R 1
H H18C 0.3496 0.7079 0.6502 0.046 Uiso calc R 1
H H1O 0.594(3) 0.2375(13) 0.6331(12) 0.054(7) Uiso d D 1
H H5O 0.518(2) 0.5858(13) 0.6389(15) 0.052(7) Uiso d D 1
H H1N 0.410(3) 0.4596(8) 0.6371(14) 0.036(6) Uiso d D 1

loop_
_atom_site_aniso_label
_atom_site_aniso_U_11
_atom_site_aniso_U_22
_atom_site_aniso_U_33
_atom_site_aniso_U_12
_atom_site_aniso_U_13
_atom_site_aniso_U_23
O1 0.0311(7) 0.0185(7) 0.0241(7) 0.0015(5) -0.0021(6) -0.0001(6)
O2 0.0328(7) 0.0185(7) 0.0236(7) 0.0024(5) -0.0045(5) -0.0035(6)
O3 0.0291(6) 0.0170(7) 0.0208(7) 0.0034(5) -0.0009(5) -0.0022(5)
O4 0.0342(7) 0.0261(8) 0.0225(7) 0.0032(6) -0.0077(5) 0.0004(6)
O5 0.0313(7) 0.0212(7) 0.0247(7) 0.0003(6) 0.0063(6) -0.0036(6)
N1 0.0227(7) 0.0181(8) 0.0163(8) -0.0002(6) -0.0007(6) -0.0006(7)
N2 0.0206(7) 0.0205(8) 0.0169(8) -0.0006(6) -0.0012(6) 0.0010(7)
C1 0.0190(8) 0.0193(10) 0.0218(9) -0.0023(7) 0.0033(7) -0.0003(8)
C2 0.0212(8) 0.0210(10) 0.0233(10) 0.0009(7) 0.0000(7) 0.0044(8)
C3 0.0224(8) 0.0285(11) 0.0183(9) -0.0043(8) 0.0001(7) 0.0050(8)
C4 0.0263(9) 0.0235(10) 0.0194(9) -0.0042(7) 0.0031(7) -0.0034(8)
C5 0.0221(8) 0.0181(10) 0.0232(10) -0.0003(7) 0.0022(7) 0.0017(8)
C6 0.0192(8) 0.0169(10) 0.0181(9) -0.0020(7) 0.0018(6) 0.0009(7)
C7 0.0187(8) 0.0176(10) 0.0214(9) -0.0012(7) 0.0024(7) -0.0001(8)
C8 0.0190(8) 0.0181(9) 0.0198(9) -0.0010(7) 0.0044(7) 0.0001(8)
C9 0.0191(8) 0.0187(9) 0.0179(9) -0.0014(7) 0.0032(6) 0.0005(8)
C10 0.0181(8) 0.0193(10) 0.0196(9) -0.0026(7) 0.0043(7) -0.0026(8)
C11 0.0195(8) 0.0179(10) 0.0218(9) 0.0012(7) 0.0027(7) 0.0028(8)
C12 0.0210(8) 0.0228(10) 0.0200(9) -0.0026(7) 0.0009(7) 0.0018(8)
C13 0.0253(9) 0.0206(10) 0.0218(10) -0.0024(7) -0.0006(7) -0.0034(8)
C14 0.0217(8) 0.0158(9) 0.0240(10) -0.0014(7) 0.0023(7) 0.0007(8)
C15 0.0268(9) 0.0187(10) 0.0267(10) 0.0036(7) 0.0032(7) -0.0032(8)
C16 0.0288(9) 0.0294(11) 0.0254(10) 0.0027(8) -0.0031(8) 0.0047(9)
C17 0.0319(10) 0.0270(11) 0.0245(10) 0.0004(8) 0.0026(8) -0.0066(9)
C18 0.0323(10) 0.0270(12) 0.0339(11) 0.0002(8) 0.0040(8) -0.0023(9)

loop_
_atom_type_symbol
_atom_type_description
_atom_type_scat_dispersion_real
_atom_type_scat_dispersion_imag
_atom_type_scat_source
C C 0.0033 0.0016 'International Tables Vol C Tables 4.2.6.8 and 6.1.1.4'
H H 0.0000 0.0000 'International Tables Vol C Tables 4.2.6.8 and 6.1.1.4'
N N 0.0061 0.0033 'International Tables Vol C Tables 4.2.6.8 and 6.1.1.4'
O O 0.0106 0.0060 'International Tables Vol C Tables 4.2.6.8 and 6.1.1.4'

loop_
_geom_angle_atom_site_label_1
_geom_angle_atom_site_label_2
_geom_angle_atom_site_label_3
_geom_angle
C1 O1 H1O 106.2(16)
C10 O3 C15 117.86(13)
C12 O4 C16 117.97(14)
C17 O5 H5O 110.7(17)
C7 N1 N2 119.00(15)
C7 N1 H1N 123.9(14)
N2 N1 H1N 117.1(14)
C8 N2 N1 113.99(14)
O1 C1 C2 117.39(16)
O1 C1 C6 122.35(15)
C2 C1 C6 120.27(16)
C3 C2 C1 119.77(17)
C3 C2 H2 120.1
C1 C2 H2 120.1
C2 C3 C4 121.28(16)
C2 C3 H3 119.4
C4 C3 H3 119.4
C5 C4 C3 118.97(17)
C5 C4 H4 120.5
C3 C4 H4 120.5
C4 C5 C6 121.40(17)
C4 C5 H5 119.3
C6 C5 H5 119.3
C5 C6 C1 118.29(15)
C5 C6 C7 123.38(16)
C1 C6 C7 118.32(15)
O2 C7 N1 121.10(16)
O2 C7 C6 121.22(15)
N1 C7 C6 117.66(15)
N2 C8 C9 120.86(16)
N2 C8 H8 119.6
C9 C8 H8 119.6
C14 C9 C10 117.70(15)
C14 C9 C8 123.06(16)
C10 C9 C8 119.23(16)
O3 C10 C11 123.27(16)
O3 C10 C9 115.32(15)
C11 C10 C9 121.39(16)
C12 C11 C10 118.89(16)
C12 C11 H11 120.6
C10 C11 H11 120.6
O4 C12 C11 123.77(16)
O4 C12 C13 115.29(16)
C11 C12 C13 120.94(16)
C14 C13 C12 119.31(17)
C14 C13 H13 120.3
C12 C13 H13 120.3
C13 C14 C9 121.74(17)
C13 C14 H14 119.1
C9 C14 H14 119.1
O3 C15 H15A 109.5
O3 C15 H15B 109.5
H15A C15 H15B 109.5
O3 C15 H15C 109.5
H15A C15 H15C 109.5
H15B C15 H15C 109.5
O4 C16 H16A 109.5
O4 C16 H16B 109.5
H16A C16 H16B 109.5
O4 C16 H16C 109.5
H16A C16 H16C 109.5
H16B C16 H16C 109.5
O5 C17 C18 111.97(15)
O5 C17 H17A 109.2
C18 C17 H17A 109.2
O5 C17 H17B 109.2
C18 C17 H17B 109.2
H17A C17 H17B 107.9
C17 C18 H18A 109.5
C17 C18 H18B 109.5
H18A C18 H18B 109.5
C17 C18 H18C 109.5
H18A C18 H18C 109.5
H18B C18 H18C 109.5

loop_
_geom_bond_atom_site_label_1
_geom_bond_atom_site_label_2
_geom_bond_distance
O1 C1 1.360(2)
O1 H1O 0.859(9)
O2 C7 1.244(2)
O3 C10 1.366(2)
O3 C15 1.429(2)
O4 C12 1.369(2)
O4 C16 1.428(2)
O5 C17 1.428(2)
O5 H5O 0.848(10)
N1 C7 1.345(2)
N1 N2 1.3941(19)
N1 H1N 0.855(9)
N2 C8 1.290(2)
C1 C2 1.392(2)
C1 C6 1.405(2)
C2 C3 1.375(2)
C2 H2 0.9500
C3 C4 1.389(3)
C3 H3 0.9500
C4 C5 1.380(2)
C4 H4 0.9500
C5 C6 1.402(2)
C5 H5 0.9500
C6 C7 1.485(2)
C8 C9 1.452(2)
C8 H8 0.9500
C9 C14 1.398(2)
C9 C10 1.405(2)
C10 C11 1.391(2)
C11 C12 1.385(2)
C11 H11 0.9500
C12 C13 1.395(2)
C13 C14 1.374(2)
C13 H13 0.9500
C14 H14 0.9500
C15 H15A 0.9800
C15 H15B 0.9800
C15 H15C 0.9800
C16 H16A 0.9800
C16 H16B 0.9800
C16 H16C 0.9800
C17 C18 1.501(3)
C17 H17A 0.9900
C17 H17B 0.9900
C18 H18A 0.9800
C18 H18B 0.9800
C18 H18C 0.9800

loop_
_geom_hbond_atom_site_label_D
_geom_hbond_atom_site_label_H
_geom_hbond_atom_site_label_A
_geom_hbond_site_symmetry_A
_geom_hbond_distance_DH
_geom_hbond_distance_HA
_geom_hbond_distance_DA
_geom_hbond_angle_DHA
_geom_hbond_publ_flag
O1 H1o O2 . 0.860(10) 1.74(2) 2.528(2) 151(2) y
O5 H5o N2 3_666 0.850(10) 2.070(10) 2.847(2) 152(2) y
N1 H1n O5 . 0.860(10) 2.090(10) 2.894(2) 157(2) y

loop_
_geom_torsion_atom_site_label_1
_geom_torsion_atom_site_label_2
_geom_torsion_atom_site_label_3
_geom_torsion_atom_site_label_4
_geom_torsion
C7 N1 N2 C8 171.60(15)
O1 C1 C2 C3 179.24(15)
C6 C1 C2 C3 -0.6(2)
C1 C2 C3 C4 -0.8(2)
C2 C3 C4 C5 1.0(2)
C3 C4 C5 C6 0.2(2)
C4 C5 C6 C1 -1.6(2)
C4 C5 C6 C7 178.61(15)
O1 C1 C6 C5 -178.08(14)
C2 C1 C6 C5 1.7(2)
O1 C1 C6 C7 1.8(2)
C2 C1 C6 C7 -178.44(14)
N2 N1 C7 O2 -1.3(2)
N2 N1 C7 C6 -179.38(13)
C5 C6 C7 O2 175.88(16)
C1 C6 C7 O2 -4.0(2)
C5 C6 C7 N1 -6.1(2)
C1 C6 C7 N1 174.10(15)
N1 N2 C8 C9 -179.75(14)
N2 C8 C9 C14 12.2(2)
N2 C8 C9 C10 -168.70(15)
C15 O3 C10 C11 5.3(2)
C15 O3 C10 C9 -176.25(14)
C14 C9 C10 O3 -178.97(14)
C8 C9 C10 O3 1.9(2)
C14 C9 C10 C11 -0.5(2)
C8 C9 C10 C11 -179.61(15)
O3 C10 C11 C12 177.63(14)
C9 C10 C11 C12 -0.7(2)
C16 O4 C12 C11 6.8(2)
C16 O4 C12 C13 -173.16(15)
C10 C11 C12 O4 -178.49(15)
C10 C11 C12 C13 1.5(2)
O4 C12 C13 C14 179.01(14)
C11 C12 C13 C14 -0.9(3)
C12 C13 C14 C9 -0.3(3)
C10 C9 C14 C13 1.0(2)
C8 C9 C14 C13 -179.89(15)

loop_
_cod_related_entry_id
_cod_related_entry_database
_cod_related_entry_code
1 ChemSpider 30655513
